data_7102277
loop_
_publ_author_name
'Davidson, Reagan J'
'Weigand, Jan J'
'Burford, Neil'
'Cameron, T Stanley'
'Decken, Andreas'
'Werner-Zwanziger, Ulrike'

_publ_section_title
;
 Bifunctional diphosphorus Lewis acids from cyclodiphosphadiazanes.
;
_journal_issue 44
_journal_name_full 'Chemical communications (Cambridge, England)'
_journal_page_first 4671
_journal_page_last 4673
_journal_paper_doi 10.1039/b710853b
_journal_year 2007
_chemical_formula_moiety 'C24 H36 F6 N2 O6 P4 S2 '
_chemical_formula_sum 'C24 H36 F6 N2 O6 P4 S2'
_chemical_formula_weight 750.56
_space_group_IT_number 14
_symmetry_cell_setting monoclinic
_symmetry_Int_Tables_number 14
_symmetry_space_group_name_Hall '-P 2yn'
_symmetry_space_group_name_H-M 'P 1 21/n 1'
_cell_angle_alpha 90.0000
_cell_angle_beta 103.427(3)
_cell_angle_gamma 90.0000
_cell_formula_units_Z 2
_cell_length_a 10.3471(6)
_cell_length_b 14.3075(6)
_cell_length_c 11.3770(6)
_cell_measurement_reflns_used 22850
_cell_measurement_temperature 123.1
_cell_measurement_theta_max 72.3
_cell_measurement_theta_min 2.3
_cell_volume 1638.23(15)
_computing_cell_refinement PROCESS
_computing_data_collection PROCESS
_computing_data_reduction CrystalStructure
_computing_publication_material 'CrystalStructure 3.8'
_computing_structure_refinement CRYSTALS
_computing_structure_solution SIR92
_diffrn_detector_area_resol_mean 10.00
_diffrn_measured_fraction_theta_full 0.998
_diffrn_measured_fraction_theta_max 0.889
_diffrn_measurement_device_type 'Rigaku RAXIS-UNKNOWN'
_diffrn_measurement_method \w
_diffrn_radiation_type 'Mo K\a'
_diffrn_radiation_wavelength 0.71070
_diffrn_reflns_av_R_equivalents 0.078
_diffrn_reflns_limit_h_max 26
_diffrn_reflns_limit_h_min -22
_diffrn_reflns_limit_k_max 38
_diffrn_reflns_limit_k_min -23
_diffrn_reflns_limit_l_max 27
_diffrn_reflns_limit_l_min -30
_diffrn_reflns_number 82596
_diffrn_reflns_theta_full 30.00
_diffrn_reflns_theta_max 72.41
_exptl_absorpt_coefficient_mu 0.433
_exptl_absorpt_correction_T_max 0.925
_exptl_absorpt_correction_T_min 0.765
_exptl_absorpt_correction_type multi-scan
_exptl_absorpt_process_details
;
Higashi, T. (1995). Program for Absorption Correction.
Rigaku Corporation, Tokyo, Japan.
;
_exptl_crystal_colour paleyellow
_exptl_crystal_density_diffrn 1.521
_exptl_crystal_density_method 'not measured'
_exptl_crystal_description needle
_exptl_crystal_F_000 776.00
_exptl_crystal_size_max 0.60
_exptl_crystal_size_mid 0.19
_exptl_crystal_size_min 0.18
_refine_diff_density_max 0.57
_refine_diff_density_min -0.56
_refine_ls_extinction_coef 53(8)
_refine_ls_extinction_method 'Larson (1970) Crystallographic Computing eq. 22'
_refine_ls_goodness_of_fit_ref 0.962
_refine_ls_hydrogen_treatment refall
_refine_ls_number_parameters 272
_refine_ls_number_reflns 4172
_refine_ls_R_factor_gt 0.0334
_refine_ls_shift/su_max 0.0020
_refine_ls_structure_factor_coef F
_refine_ls_weighting_details
;
Chebychev polynomial with 3 parameters (Carruthers & Watkin, 1979)
5.5365 2.9522 2.9337
;
_refine_ls_weighting_scheme calc
_refine_ls_wR_factor_ref 0.0419
_reflns_number_gt 4172
_reflns_number_total 4761
_reflns_threshold_expression F^2^>2.0\s(F^2^)
_cod_data_source_file b710853b.txt
_cod_data_source_block '__RJD192'
_cod_original_formula_sum 'C24 H36 F6 N2 O6 P4 S2 '
_cod_database_code 7102277

loop_
_symmetry_equiv_pos_site_id
_symmetry_equiv_pos_as_xyz
1 +X,+Y,+Z
2 1/2-X,1/2+Y,1/2-Z
3 -X,-Y,-Z
4 1/2+X,1/2-Y,1/2+Z

loop_
_atom_site_label
_atom_site_type_symbol
_atom_site_fract_x
_atom_site_fract_y
_atom_site_fract_z
_atom_site_U_iso_or_equiv
_atom_site_adp_type
_atom_site_occupancy
_atom_site_symmetry_multiplicity
_atom_site_calc_flag
S(1) S 0.74356(3) 0.35895(2) 0.38172(3) 0.02300(7) Uani 1.00 1 d
P(1) P 0.54999(3) 0.08056(2) 0.47993(3) 0.01823(7) Uani 1.00 1 d
P(2) P 0.49867(3) 0.08846(2) 0.27384(3) 0.02115(7) Uani 1.00 1 d
F(1) F 0.64399(10) 0.51887(6) 0.43158(10) 0.0390(2) Uani 1.00 1 d
F(2) F 0.49993(9) 0.40769(7) 0.38702(9) 0.0358(2) Uani 1.00 1 d
F(3) F 0.63782(9) 0.40992(7) 0.56069(8) 0.0349(2) Uani 1.00 1 d
O(1) O 0.70972(13) 0.38206(9) 0.25526(10) 0.0376(2) Uani 1.00 1 d
O(2) O 0.87141(10) 0.39250(8) 0.44830(10) 0.0301(2) Uani 1.00 1 d
O(3) O 0.71218(11) 0.26448(7) 0.41016(11) 0.0352(2) Uani 1.00 1 d
N(1) N 0.40048(10) 0.03471(7) 0.49911(10) 0.0192(2) Uani 1.00 1 d
C(1) C 0.27157(12) 0.07810(8) 0.46672(11) 0.0195(2) Uani 1.00 1 d
C(2) C 0.26323(13) 0.17461(9) 0.48974(12) 0.0237(2) Uani 1.00 1 d
C(3) C 0.14050(15) 0.21902(11) 0.44768(14) 0.0308(3) Uani 1.00 1 d
C(4) C 0.02853(15) 0.17032(12) 0.38958(15) 0.0351(3) Uani 1.00 1 d
C(5) C 0.03645(14) 0.07446(12) 0.37476(14) 0.0312(3) Uani 1.00 1 d
C(6) C 0.15696(12) 0.02648(9) 0.41308(11) 0.0229(2) Uani 1.00 1 d
C(7) C 0.37795(15) 0.23056(10) 0.56081(15) 0.0308(3) Uani 1.00 1 d
C(8) C 0.15457(13) -0.07822(10) 0.39726(14) 0.0274(3) Uani 1.00 1 d
C(9) C 0.40792(15) -0.01291(10) 0.20734(13) 0.0290(3) Uani 1.00 1 d
C(10) C 0.64995(16) 0.09409(12) 0.22339(16) 0.0344(3) Uani 1.00 1 d
C(11) C 0.40401(16) 0.19281(10) 0.22828(13) 0.0295(3) Uani 1.00 1 d
C(12) C 0.62553(14) 0.42711(10) 0.44355(13) 0.0255(2) Uani 1.00 1 d
H(1) H 0.136(2) 0.2868(16) 0.4641(19) 0.045(5) Uiso 1.00 1 c
H(2) H -0.059(2) 0.2013(16) 0.363(2) 0.053(6) Uiso 1.00 1 c
H(3) H -0.042(2) 0.0406(16) 0.338(2) 0.051(6) Uiso 1.00 1 c
H(4) H 0.345(2) 0.2886(16) 0.5853(19) 0.046(5) Uiso 1.00 1 c
H(5) H 0.418(2) 0.1988(15) 0.6301(19) 0.040(5) Uiso 1.00 1 c
H(6) H 0.4449(19) 0.2449(14) 0.5170(17) 0.035(4) Uiso 1.00 1 c
H(7) H 0.065(2) -0.0966(13) 0.3640(18) 0.035(5) Uiso 1.00 1 c
H(8) H 0.1868(19) -0.1114(13) 0.4750(17) 0.028(4) Uiso 1.00 1 c
H(9) H 0.209(2) -0.0979(14) 0.3384(19) 0.038(5) Uiso 1.00 1 c
H(10) H 0.322(2) -0.0121(15) 0.2262(19) 0.041(5) Uiso 1.00 1 c
H(11) H 0.453(2) -0.0694(18) 0.239(2) 0.058(6) Uiso 1.00 1 c
H(12) H 0.401(2) -0.0093(15) 0.124(2) 0.040(5) Uiso 1.00 1 c
H(13) H 0.625(2) 0.0933(15) 0.136(2) 0.049(6) Uiso 1.00 1 c
H(14) H 0.698(2) 0.1495(16) 0.256(2) 0.048(6) Uiso 1.00 1 c
H(15) H 0.705(2) 0.0395(19) 0.257(2) 0.060(7) Uiso 1.00 1 c
H(16) H 0.318(2) 0.1875(16) 0.2499(19) 0.046(5) Uiso 1.00 1 c
H(17) H 0.393(2) 0.1997(15) 0.144(2) 0.043(5) Uiso 1.00 1 c
H(18) H 0.455(2) 0.2449(17) 0.270(2) 0.054(6) Uiso 1.00 1 c

loop_
_atom_site_aniso_label
_atom_site_aniso_U_11
_atom_site_aniso_U_22
_atom_site_aniso_U_33
_atom_site_aniso_U_12
_atom_site_aniso_U_13
_atom_site_aniso_U_23
S(1) 0.02455(15) 0.02036(15) 0.02446(16) 0.00228(11) 0.00644(11) -0.00179(10)
P(1) 0.01751(14) 0.01582(14) 0.02081(15) 0.00057(10) 0.00331(11) 0.00106(10)
P(2) 0.02434(16) 0.01911(15) 0.02028(15) 0.00200(11) 0.00572(11) 0.00217(11)
F(1) 0.0455(5) 0.0215(4) 0.0553(6) 0.0041(3) 0.0224(4) -0.0031(3)
F(2) 0.0223(3) 0.0435(5) 0.0397(5) 0.0041(3) 0.0030(3) -0.0047(3)
F(3) 0.0345(4) 0.0464(5) 0.0257(4) 0.0020(3) 0.0111(3) -0.0028(3)
O(1) 0.0446(6) 0.0457(6) 0.0231(5) 0.0074(5) 0.0089(4) -0.0016(4)
O(2) 0.0236(4) 0.0347(5) 0.0318(5) -0.0016(3) 0.0063(3) -0.0024(4)
O(3) 0.0366(5) 0.0199(4) 0.0502(6) 0.0007(4) 0.0120(4) -0.0014(4)
N(1) 0.0161(4) 0.0169(4) 0.0243(4) 0.0014(3) 0.0038(3) 0.0020(3)
C(1) 0.0182(4) 0.0199(5) 0.0209(5) 0.0041(4) 0.0054(3) 0.0026(4)
C(2) 0.0255(5) 0.0204(5) 0.0265(5) 0.0046(4) 0.0087(4) 0.0009(4)
C(3) 0.0316(6) 0.0260(6) 0.0359(7) 0.0115(5) 0.0101(5) 0.0032(5)
C(4) 0.0267(6) 0.0392(8) 0.0386(7) 0.0142(5) 0.0056(5) 0.0032(6)
C(5) 0.0197(5) 0.0388(7) 0.0333(7) 0.0059(5) 0.0026(5) 0.0015(5)
C(6) 0.0184(4) 0.0272(6) 0.0227(5) 0.0020(4) 0.0040(4) 0.0012(4)
C(7) 0.0321(6) 0.0208(6) 0.0400(7) 0.0023(5) 0.0094(5) -0.0048(5)
C(8) 0.0201(5) 0.0268(6) 0.0333(6) -0.0028(4) 0.0019(4) -0.0021(5)
C(9) 0.0346(6) 0.0241(6) 0.0256(6) -0.0021(5) 0.0017(5) 0.0020(4)
C(10) 0.0333(7) 0.0366(8) 0.0382(7) -0.0052(6) 0.0180(6) -0.0088(6)
C(11) 0.0379(7) 0.0237(6) 0.0240(6) 0.0072(5) 0.0012(5) 0.0022(4)
C(12) 0.0251(5) 0.0250(5) 0.0266(6) 0.0011(4) 0.0063(4) -0.0022(4)

loop_
_atom_type_symbol
_atom_type_description
_atom_type_scat_dispersion_real
_atom_type_scat_dispersion_imag
_atom_type_scat_source
C C 0.003 0.002
;
International Tables for Crystallography
(1992, Vol. C, Tables 4.2.6.8 and 6.1.1.4)
;
H H 0.000 0.000
;
International Tables for Crystallography
(1992, Vol. C, Table 6.1.1.4)
;
F F 0.017 0.010
;
International Tables for Crystallography
(1992, Vol. C, Tables 4.2.6.8 and 6.1.1.4)
;
N N 0.006 0.003
;
International Tables for Crystallography
(1992, Vol. C, Tables 4.2.6.8 and 6.1.1.4)
;
O O 0.011 0.006
;
International Tables for Crystallography
(1992, Vol. C, Tables 4.2.6.8 and 6.1.1.4)
;
P P 0.102 0.094
;
International Tables for Crystallography
(1992, Vol. C, Tables 4.2.6.8 and 6.1.1.4)
;
S S 0.125 0.123
;
International Tables for Crystallography
(1992, Vol. C, Tables 4.2.6.8 and 6.1.1.4)
;

loop_
_geom_angle_atom_site_label_1
_geom_angle_atom_site_label_2
_geom_angle_atom_site_label_3
_geom_angle
_geom_angle_publ_flag
_geom_angle_site_symmetry_1
_geom_angle_site_symmetry_3
O(1) S(1) O(2) 115.38(7) yes . .
O(1) S(1) O(3) 115.10(7) yes . .
O(1) S(1) C(12) 103.49(7) yes . .
O(2) S(1) O(3) 114.80(6) yes . .
O(2) S(1) C(12) 103.49(6) yes . .
O(3) S(1) C(12) 102.02(7) yes . .
P(2) P(1) N(1) 98.39(3) yes . .
P(2) P(1) N(1) 100.36(4) yes . 3_656
N(1) P(1) N(1) 82.34(5) yes . 3_656
P(1) P(2) C(9) 111.51(5) yes . .
P(1) P(2) C(10) 108.62(5) yes . .
P(1) P(2) C(11) 108.60(5) yes . .
C(9) P(2) C(10) 108.17(7) yes . .
C(9) P(2) C(11) 110.68(6) yes . .
C(10) P(2) C(11) 109.22(7) yes . .
P(1) N(1) P(1) 97.66(5) yes . 3_656
P(1) N(1) C(1) 127.10(8) yes . .
P(1) N(1) C(1) 132.44(8) yes 3_656 .
N(1) C(1) C(2) 117.86(10) yes . .
N(1) C(1) C(6) 121.41(10) yes . .
C(2) C(1) C(6) 120.74(11) yes . .
C(1) C(2) C(3) 118.02(11) yes . .
C(1) C(2) C(7) 123.11(11) yes . .
C(3) C(2) C(7) 118.83(12) yes . .
C(2) C(3) C(4) 121.84(14) yes . .
C(3) C(4) C(5) 119.36(13) yes . .
C(4) C(5) C(6) 121.34(12) yes . .
C(1) C(6) C(5) 118.44(12) yes . .
C(1) C(6) C(8) 124.10(10) yes . .
C(5) C(6) C(8) 117.43(11) yes . .
S(1) C(12) F(1) 111.14(11) yes . .
S(1) C(12) F(2) 111.44(9) yes . .
S(1) C(12) F(3) 111.70(9) yes . .
F(1) C(12) F(2) 107.48(11) yes . .
F(1) C(12) F(3) 107.47(11) yes . .
F(2) C(12) F(3) 107.39(12) yes . .
C(2) C(3) H(1) 117.0(11) no . .
C(4) C(3) H(1) 121.1(11) no . .
C(3) C(4) H(2) 121.7(13) no . .
C(5) C(4) H(2) 118.8(13) no . .
C(4) C(5) H(3) 119.3(14) no . .
C(6) C(5) H(3) 119.4(14) no . .
C(2) C(7) H(4) 109.2(12) no . .
C(2) C(7) H(5) 109.9(13) no . .
C(2) C(7) H(6) 114.0(11) no . .
H(4) C(7) H(5) 107.3(19) no . .
H(4) C(7) H(6) 108.0(18) no . .
H(5) C(7) H(6) 108.1(18) no . .
C(6) C(8) H(7) 108.0(12) no . .
C(6) C(8) H(8) 112.2(11) no . .
C(6) C(8) H(9) 111.1(12) no . .
H(7) C(8) H(8) 108.4(17) no . .
H(7) C(8) H(9) 107.6(17) no . .
H(8) C(8) H(9) 109.5(16) no . .
P(2) C(9) H(10) 108.5(12) no . .
P(2) C(9) H(11) 111.0(14) no . .
P(2) C(9) H(12) 107.0(13) no . .
H(10) C(9) H(11) 109(2) no . .
H(10) C(9) H(12) 111.6(17) no . .
H(11) C(9) H(12) 110(2) no . .
P(2) C(10) H(13) 106.3(14) no . .
P(2) C(10) H(14) 108.8(15) no . .
P(2) C(10) H(15) 108.1(16) no . .
H(13) C(10) H(14) 114(2) no . .
H(13) C(10) H(15) 113(2) no . .
H(14) C(10) H(15) 107.2(19) no . .
P(2) C(11) H(16) 109.3(13) no . .
P(2) C(11) H(17) 108.0(13) no . .
P(2) C(11) H(18) 107.3(13) no . .
H(16) C(11) H(17) 111.1(17) no . .
H(16) C(11) H(18) 111(2) no . .
H(17) C(11) H(18) 110(2) no . .

loop_
_geom_bond_atom_site_label_1
_geom_bond_atom_site_label_2
_geom_bond_distance
_geom_bond_publ_flag
_geom_bond_site_symmetry_2
S(1) O(1) 1.4380(11) yes .
S(1) O(2) 1.4453(10) yes .
S(1) O(3) 1.4442(10) yes .
S(1) C(12) 1.8266(15) yes .
P(1) P(2) 2.2834(4) yes .
P(1) N(1) 1.7401(11) yes .
P(1) N(1) 1.7271(10) yes 3_656
P(2) C(9) 1.7966(14) yes .
P(2) C(10) 1.7898(18) yes .
P(2) C(11) 1.7948(14) yes .
F(1) C(12) 1.3382(16) yes .
F(2) C(12) 1.3385(15) yes .
F(3) C(12) 1.3319(17) yes .
N(1) C(1) 1.4395(15) yes .
C(1) C(2) 1.4118(17) yes .
C(1) C(6) 1.4100(16) yes .
C(2) C(3) 1.4011(19) yes .
C(2) C(7) 1.5026(18) yes .
C(3) C(4) 1.382(2) yes .
C(4) C(5) 1.387(2) yes .
C(5) C(6) 1.4013(18) yes .
C(6) C(8) 1.5083(19) yes .
C(3) H(1) 0.99(2) no .
C(4) H(2) 0.99(2) no .
C(5) H(3) 0.95(2) no .
C(7) H(4) 0.96(2) no .
C(7) H(5) 0.92(2) no .
C(7) H(6) 0.96(2) no .
C(8) H(7) 0.956(19) no .
C(8) H(8) 0.991(19) no .
C(8) H(9) 1.01(2) no .
C(9) H(10) 0.96(2) no .
C(9) H(11) 0.96(2) no .
C(9) H(12) 0.94(2) no .
C(10) H(13) 0.96(2) no .
C(10) H(14) 0.96(2) no .
C(10) H(15) 0.99(2) no .
C(11) H(16) 0.98(2) no .
C(11) H(17) 0.95(2) no .
C(11) H(18) 0.97(2) no .

loop_
_geom_contact_atom_site_label_1
_geom_contact_atom_site_label_2
_geom_contact_distance
_geom_contact_site_symmetry_2
P(1) O(3) 3.3150(11) .
P(2) O(3) 3.4695(10) .
F(1) F(2) 3.0014(15) 3_666
F(1) F(3) 3.1092(14) 3_666
F(1) C(7) 3.5945(16) 3_666
F(1) C(10) 3.249(2) 2_655
F(1) C(12) 3.4975(19) 3_666
F(2) F(1) 3.0014(15) 3_666
F(2) F(3) 3.0966(14) 3_666
F(2) C(8) 3.2643(17) 2_555
F(2) C(11) 3.5869(17) .
F(2) C(12) 3.4856(18) 3_666
F(3) F(1) 3.1092(14) 3_666
F(3) F(2) 3.0966(14) 3_666
F(3) C(9) 3.2558(16) 4_555
F(3) C(11) 3.3080(16) 4_555
F(3) C(12) 3.5782(17) 3_666
O(1) C(1) 3.5336(18) 4_554
O(1) C(2) 3.2964(19) 4_554
O(1) C(7) 3.508(2) 4_554
O(1) C(10) 3.348(2) 2_655
O(2) C(9) 3.472(2) 2_655
O(2) C(9) 3.3584(18) 4_555
O(2) C(10) 3.462(2) 2_655
O(2) C(11) 3.3542(18) 4_555
O(3) P(1) 3.3150(11) .
O(3) P(2) 3.4695(10) .
O(3) C(4) 3.597(2) 1_655
O(3) C(8) 3.5214(17) 3_656
O(3) C(10) 3.200(2) .
O(3) C(11) 3.5266(17) .
C(1) O(1) 3.5336(18) 4_455
C(2) O(1) 3.2964(19) 4_455
C(4) O(3) 3.597(2) 1_455
C(7) F(1) 3.5945(16) 3_666
C(7) O(1) 3.508(2) 4_455
C(8) F(2) 3.2643(17) 2_545
C(8) O(3) 3.5214(17) 3_656
C(8) C(11) 3.569(2) 2_545
C(9) F(3) 3.2558(16) 4_454
C(9) O(2) 3.472(2) 2_645
C(9) O(2) 3.3584(18) 4_454
C(10) F(1) 3.249(2) 2_645
C(10) O(1) 3.348(2) 2_645
C(10) O(2) 3.462(2) 2_645
C(10) O(3) 3.200(2) .
C(11) F(2) 3.5869(17) .
C(11) F(3) 3.3080(16) 4_454
C(11) O(2) 3.3542(18) 4_454
C(11) O(3) 3.5266(17) .
C(11) C(8) 3.569(2) 2_555
C(12) F(1) 3.4975(19) 3_666
C(12) F(2) 3.4856(18) 3_666
C(12) F(3) 3.5782(17) 3_666
S(1) H(2) 3.08(2) 1_655
S(1) H(12) 3.58(2) 4_555
S(1) H(14) 3.30(2) .
S(1) H(15) 3.14(2) 2_655
S(1) H(17) 3.14(2) 4_555
S(1) H(18) 3.38(2) .
F(1) H(3) 3.02(2) 2_555
F(1) H(4) 2.76(2) 3_666
F(1) H(6) 3.59(2) 3_666
F(1) H(10) 3.43(2) 4_555
F(1) H(12) 3.029(19) 4_555
F(1) H(13) 2.88(2) 2_655
F(1) H(14) 3.52(2) 2_655
F(1) H(15) 2.95(2) 2_655
F(2) H(3) 3.30(2) 2_555
F(2) H(4) 3.50(2) .
F(2) H(6) 2.89(2) .
F(2) H(7) 2.78(2) 2_555
F(2) H(9) 2.947(19) 2_555
F(2) H(10) 3.48(2) 2_555
F(2) H(18) 2.67(2) .
F(3) H(4) 3.56(2) .
F(3) H(6) 3.06(2) .
F(3) H(10) 2.77(2) 4_555
F(3) H(12) 3.01(2) 4_555
F(3) H(16) 2.86(2) 4_555
F(3) H(17) 3.03(2) 4_555
O(1) H(2) 3.54(2) 1_655
O(1) H(3) 2.91(2) 2_555
O(1) H(4) 3.60(2) 4_554
O(1) H(5) 3.07(2) 4_554
O(1) H(7) 2.865(19) 2_555
O(1) H(11) 3.54(2) 2_655
O(1) H(13) 3.55(2) 2_655
O(1) H(14) 3.33(2) .
O(1) H(15) 2.43(2) 2_655
O(1) H(18) 3.32(2) .
O(2) H(1) 3.10(2) 1_655
O(2) H(2) 3.04(2) 1_655
O(2) H(11) 3.15(2) 2_655
O(2) H(12) 3.01(2) 2_655
O(2) H(12) 2.57(2) 4_555
O(2) H(13) 3.03(2) 2_655
O(2) H(13) 2.98(2) 4_555
O(2) H(15) 3.11(2) 2_655
O(2) H(17) 2.55(2) 4_555
O(3) H(2) 2.70(2) 1_655
O(3) H(6) 3.28(2) .
O(3) H(8) 2.638(18) 3_656
O(3) H(14) 2.38(2) .
O(3) H(17) 2.92(2) 4_555
O(3) H(18) 2.78(2) .
C(3) H(13) 3.47(2) 4_455
C(4) H(4) 3.59(2) 4_454
C(4) H(5) 3.46(2) 4_454
C(4) H(7) 3.34(2) 3_556
C(4) H(8) 3.10(2) 3_556
C(4) H(14) 3.42(2) 1_455
C(5) H(7) 3.39(2) 3_556
C(5) H(8) 3.22(2) 3_556
C(5) H(15) 3.41(2) 1_455
C(6) H(3) 3.45(2) 3_556
C(7) H(2) 3.49(2) 4_555
C(8) H(2) 3.58(2) 3_556
C(8) H(3) 3.52(2) 3_556
C(8) H(17) 3.23(2) 2_545
C(8) H(18) 3.21(2) 2_545
C(9) H(1) 3.44(2) 2_545
C(10) H(1) 3.38(2) 4_554
C(10) H(2) 3.42(2) 1_655
C(10) H(3) 3.25(2) 1_655
C(10) H(4) 3.29(2) 4_554
C(11) H(7) 3.23(2) 2_555
C(11) H(9) 3.24(2) 2_555
C(12) H(3) 3.52(2) 2_555
C(12) H(6) 3.42(2) .
C(12) H(10) 3.59(2) 4_555
C(12) H(12) 3.317(19) 4_555
C(12) H(15) 3.57(2) 2_655
C(12) H(18) 3.49(2) .
H(1) O(2) 3.10(2) 1_455
H(1) C(9) 3.44(2) 2_555
H(1) C(10) 3.38(2) 4_455
H(1) H(11) 3.07(3) 2_555
H(1) H(12) 3.08(3) 2_555
H(1) H(13) 2.63(3) 4_455
H(1) H(14) 3.36(3) 4_455
H(2) S(1) 3.08(2) 1_455
H(2) O(1) 3.54(2) 1_455
H(2) O(2) 3.04(2) 1_455
H(2) O(3) 2.70(2) 1_455
H(2) C(7) 3.49(2) 4_454
H(2) C(8) 3.58(2) 3_556
H(2) C(10) 3.42(2) 1_455
H(2) H(4) 3.09(3) 4_454
H(2) H(5) 2.97(3) 4_454
H(2) H(7) 3.46(3) 3_556
H(2) H(8) 2.82(3) 3_556
H(2) H(14) 2.63(3) 1_455
H(2) H(15) 3.38(3) 1_455
H(3) F(1) 3.02(2) 2_545
H(3) F(2) 3.30(2) 2_545
H(3) O(1) 2.91(2) 2_545
H(3) C(6) 3.45(2) 3_556
H(3) C(8) 3.52(2) 3_556
H(3) C(10) 3.25(2) 1_455
H(3) C(12) 3.52(2) 2_545
H(3) H(7) 3.55(3) 3_556
H(3) H(8) 3.05(3) 3_556
H(3) H(14) 3.06(3) 1_455
H(3) H(15) 2.57(3) 1_455
H(4) F(1) 2.76(2) 3_666
H(4) F(2) 3.50(2) .
H(4) F(3) 3.56(2) .
H(4) O(1) 3.60(2) 4_455
H(4) C(4) 3.59(2) 4_555
H(4) C(10) 3.29(2) 4_455
H(4) H(2) 3.09(3) 4_555
H(4) H(13) 3.00(3) 4_455
H(4) H(14) 2.88(3) 4_455
H(5) O(1) 3.07(2) 4_455
H(5) C(4) 3.46(2) 4_555
H(5) H(2) 2.97(3) 4_555
H(6) F(1) 3.59(2) 3_666
H(6) F(2) 2.89(2) .
H(6) F(3) 3.06(2) .
H(6) O(3) 3.28(2) .
H(6) C(12) 3.42(2) .
H(7) F(2) 2.78(2) 2_545
H(7) O(1) 2.865(19) 2_545
H(7) C(4) 3.34(2) 3_556
H(7) C(5) 3.39(2) 3_556
H(7) C(11) 3.23(2) 2_545
H(7) H(2) 3.46(3) 3_556
H(7) H(3) 3.55(3) 3_556
H(7) H(17) 2.95(2) 2_545
H(7) H(18) 2.71(3) 2_545
H(8) O(3) 2.638(18) 3_656
H(8) C(4) 3.10(2) 3_556
H(8) C(5) 3.22(2) 3_556
H(8) H(2) 2.82(3) 3_556
H(8) H(3) 3.05(3) 3_556
H(8) H(17) 3.05(2) 2_545
H(8) H(18) 3.50(2) 2_545
H(9) F(2) 2.947(19) 2_545
H(9) C(11) 3.24(2) 2_545
H(9) H(16) 3.22(3) 2_545
H(9) H(17) 3.10(3) 2_545
H(9) H(18) 2.92(3) 2_545
H(10) F(1) 3.43(2) 4_454
H(10) F(2) 3.48(2) 2_545
H(10) F(3) 2.77(2) 4_454
H(10) C(12) 3.59(2) 4_454
H(11) O(1) 3.54(2) 2_645
H(11) O(2) 3.15(2) 2_645
H(11) H(1) 3.07(3) 2_545
H(12) S(1) 3.58(2) 4_454
H(12) F(1) 3.029(19) 4_454
H(12) F(3) 3.01(2) 4_454
H(12) O(2) 3.01(2) 2_645
H(12) O(2) 2.57(2) 4_454
H(12) C(12) 3.317(19) 4_454
H(12) H(1) 3.08(3) 2_545
H(12) H(13) 3.15(3) 3_655
H(13) F(1) 2.88(2) 2_645
H(13) O(1) 3.55(2) 2_645
H(13) O(2) 3.03(2) 2_645
H(13) O(2) 2.98(2) 4_454
H(13) C(3) 3.47(2) 4_554
H(13) H(1) 2.63(3) 4_554
H(13) H(4) 3.00(3) 4_554
H(13) H(12) 3.15(3) 3_655
H(14) S(1) 3.30(2) .
H(14) F(1) 3.52(2) 2_645
H(14) O(1) 3.33(2) .
H(14) O(3) 2.38(2) .
H(14) C(4) 3.42(2) 1_655
H(14) H(1) 3.36(3) 4_554
H(14) H(2) 2.63(3) 1_655
H(14) H(3) 3.06(3) 1_655
H(14) H(4) 2.88(3) 4_554
H(15) S(1) 3.14(2) 2_645
H(15) F(1) 2.95(2) 2_645
H(15) O(1) 2.43(2) 2_645
H(15) O(2) 3.11(2) 2_645
H(15) C(5) 3.41(2) 1_655
H(15) C(12) 3.57(2) 2_645
H(15) H(2) 3.38(3) 1_655
H(15) H(3) 2.57(3) 1_655
H(16) F(3) 2.86(2) 4_454
H(16) H(9) 3.22(3) 2_555
H(17) S(1) 3.14(2) 4_454
H(17) F(3) 3.03(2) 4_454
H(17) O(2) 2.55(2) 4_454
H(17) O(3) 2.92(2) 4_454
H(17) C(8) 3.23(2) 2_555
H(17) H(7) 2.95(2) 2_555
H(17) H(8) 3.05(2) 2_555
H(17) H(9) 3.10(3) 2_555
H(18) S(1) 3.38(2) .
H(18) F(2) 2.67(2) .
H(18) O(1) 3.32(2) .
H(18) O(3) 2.78(2) .
H(18) C(8) 3.21(2) 2_555
H(18) C(12) 3.49(2) .
H(18) H(7) 2.71(3) 2_555
H(18) H(8) 3.50(2) 2_555
H(18) H(9) 2.92(3) 2_555

loop_
_geom_torsion_atom_site_label_1
_geom_torsion_atom_site_label_2
_geom_torsion_atom_site_label_3
_geom_torsion_atom_site_label_4
_geom_torsion
_geom_torsion_site_symmetry_1
_geom_torsion_site_symmetry_3
_geom_torsion_site_symmetry_4
O(1) S(1) C(12) F(1) -63.54(10) . . .
O(1) S(1) C(12) F(2) 56.32(11) . . .
O(1) S(1) C(12) F(3) 176.44(10) . . .
O(2) S(1) C(12) F(1) 57.18(10) . . .
O(2) S(1) C(12) F(2) 177.04(10) . . .
O(2) S(1) C(12) F(3) -62.84(11) . . .
O(3) S(1) C(12) F(1) 176.66(9) . . .
O(3) S(1) C(12) F(2) -63.49(11) . . .
O(3) S(1) C(12) F(3) 56.64(10) . . .
P(2) P(1) N(1) P(1) 99.42(4) . . 3_656
P(2) P(1) N(1) C(1) -63.43(10) . . .
N(1) P(1) P(2) C(9) -40.68(6) . . .
N(1) P(1) P(2) C(10) -159.79(6) . . .
N(1) P(1) P(2) C(11) 81.53(6) . . .
P(2) P(1) N(1) P(1) -97.18(4) . 3_656 3_656
P(2) P(1) N(1) C(1) 101.41(11) . 3_656 3_656
N(1) P(1) P(2) C(9) 43.00(6) 3_656 . .
N(1) P(1) P(2) C(10) -76.11(7) 3_656 . .
N(1) P(1) P(2) C(11) 165.21(6) 3_656 . .
N(1) P(1) N(1) C(1) -161.41(12) . 3_656 3_656
N(1) P(1) N(1) C(1) -162.84(11) 3_656 . .
P(1) N(1) C(1) C(2) -40.91(16) . . .
P(1) N(1) C(1) C(6) 138.74(11) . . .
P(1) N(1) C(1) C(2) 162.43(10) 3_656 . .
P(1) N(1) C(1) C(6) -17.92(19) 3_656 . .
N(1) C(1) C(2) C(3) 173.84(13) . . .
N(1) C(1) C(2) C(7) -8.5(2) . . .
N(1) C(1) C(6) C(5) -174.84(12) . . .
N(1) C(1) C(6) C(8) 7.0(2) . . .
C(2) C(1) C(6) C(5) 4.8(2) . . .
C(2) C(1) C(6) C(8) -173.36(13) . . .
C(6) C(1) C(2) C(3) -5.8(2) . . .
C(6) C(1) C(2) C(7) 171.84(13) . . .
C(1) C(2) C(3) C(4) 2.6(2) . . .
C(7) C(2) C(3) C(4) -175.15(15) . . .
C(2) C(3) C(4) C(5) 1.6(2) . . .
C(3) C(4) C(5) C(6) -2.7(2) . . .
C(4) C(5) C(6) C(1) -0.5(2) . . .
C(4) C(5) C(6) C(8) 177.78(15) . . .
